data_2009124
loop_
_publ_author_name
'Gerkin, Roger E.'

_publ_section_title
;
 2',5'-Dimethylbiphenyl-2-carboxylic acid
;
_journal_issue 11
_journal_name_full 'Acta Crystallographica Section C'
_journal_page_first 1859
_journal_page_last 1861
_journal_paper_doi 10.1107/S010827019900904X
_journal_volume 55
_journal_year 1999
_chemical_formula_moiety 'C15 H14 O2 '
_chemical_formula_sum 'C15 H14 O2'
_chemical_formula_weight 226.27
_chemical_name_common '2',5'-dimethylbiphenyl-2-carboxylic acid'
_space_group_IT_number 14
_symmetry_cell_setting monoclinic
_symmetry_space_group_name_Hall '-P 2yn'
_symmetry_space_group_name_H-M 'P 1 21/n 1'
_cell_angle_alpha 90
_cell_angle_beta 105.540(10)
_cell_angle_gamma 90
_cell_formula_units_Z 4
_cell_length_a 9.374(2)
_cell_length_b 10.3910(10)
_cell_length_c 13.4100(10)
_cell_measurement_reflns_used 25
_cell_measurement_temperature 296
_cell_measurement_theta_max 17.3
_cell_measurement_theta_min 13.6
_cell_volume 1258.5(3)
_computing_cell_refinement 'MSC/AFC Diffractometer Control Software'
_computing_data_collection
;  MSC/AFC Diffractometer Control Software (Molecular Structure
Corporation, 1988)
;
_computing_data_reduction 'TEXSAN (Molecular Structure Corporation, 1995)'
_computing_molecular_graphics 'ORTEPII (Johnson, 1976)'
_computing_publication_material 'TEXSAN and  PLATON (Spek, 1990)'
_computing_structure_refinement TEXSAN
_computing_structure_solution 'SHELXS86 (Sheldrick, 1985)'
_diffrn_ambient_temperature 296
_diffrn_measurement_device_type AFC5S
_diffrn_measurement_method '\w scans '
_diffrn_radiation_monochromator graphite
_diffrn_radiation_source 'X-ray tube'
_diffrn_radiation_type MoK\a
_diffrn_radiation_wavelength 0.71073
_diffrn_reflns_av_R_equivalents 0.015
_diffrn_reflns_limit_h_max 12
_diffrn_reflns_limit_h_min 0
_diffrn_reflns_limit_k_max 13
_diffrn_reflns_limit_k_min 0
_diffrn_reflns_limit_l_max 16
_diffrn_reflns_limit_l_min -17
_diffrn_reflns_number 3086
_diffrn_reflns_theta_max 27.56
_diffrn_reflns_theta_min 2.0
_diffrn_standards_decay_% ' +-1.4 (average maximum relative intensity)'
_diffrn_standards_interval_count 150
_diffrn_standards_number 6
_exptl_absorpt_coefficient_mu 0.078
_exptl_absorpt_correction_type none
_exptl_crystal_colour colorless
_exptl_crystal_density_diffrn 1.194
_exptl_crystal_description chunk
_exptl_crystal_F_000 480
_exptl_crystal_size_max 0.46
_exptl_crystal_size_mid 0.35
_exptl_crystal_size_min 0.35
_refine_diff_density_max 0.38
_refine_diff_density_min -0.34
_refine_ls_extinction_method none
_refine_ls_goodness_of_fit_ref 1.52
_refine_ls_hydrogen_treatment mixed
_refine_ls_matrix_type full
_refine_ls_number_parameters 158
_refine_ls_number_reflns 2914
_refine_ls_R_factor_gt 0.056
_refine_ls_shift/su_max 0.0003
_refine_ls_structure_factor_coef Fsqd
_refine_ls_weighting_details 'w = 1/[ \s^2^~cs~ + (0.004 I)^2^]'
_refine_ls_weighting_scheme calc
_refine_ls_wR_factor_ref 0.063
_reflns_number_gt 1222
_reflns_number_total 2914
_reflns_threshold_expression 'I > 2.0\sI'
_cod_data_source_file fr1218.cif
_cod_data_source_block 1
_cod_depositor_comments
;
The following automatic conversions were performed:

'_atom_site_adp_type' tag value 'Uij' was replaced with 'Uani' value
17 times.

Automatic conversion script
Id: cif_fix_values 1646 2011-03-28 12:23:43Z adriana 

The following automatic conversions were performed:

'_refine_ls_weighting_scheme' value 'w = 1/[ \s^2^~cs~ + (0.004
I)^2^]' was changed to 'calc'. New tag '_refine_ls_weighting_details'
was created. The value of the new tag was set to 'w = 1/[ \s^2^~cs~ +
(0.004 I)^2^]'.

Automatic conversion script
Id: cif_fix_values 3143 2015-03-26 13:38:13Z robertas 
;
_cod_original_cell_volume 1258.4(3)
_cod_original_sg_symbol_H-M 'P 21/n'
_cod_database_code 2009124

loop_
_symmetry_equiv_pos_as_xyz
'  +x,  +y,  +z'
1/2-x,1/2+y,1/2-z
'  -x,  -y,  -z'
1/2+x,1/2-y,1/2+z

loop_
_atom_site_label
_atom_site_fract_x
_atom_site_fract_y
_atom_site_fract_z
_atom_site_U_iso_or_equiv
_atom_site_adp_type
_atom_site_calc_flag
_atom_site_calc_attached_atom
O1 .1757(2) -.0274(2) .97540(10) .0843(6) Uani ? ?
O2 -.0099(2) .10780(10) .90720(10) .0829(6) Uani ? ?
C1 .1602(2) .1880(2) .7628(2) .0661(8) Uani ? ?
C2 .2162(2) .1285(2) .8590(2) .0656(8) Uani ? ?
C3 .3672(3) .1295(2) .9062(2) .0863(9) Uani ? ?
C4 .4639(3) .1893(3) .8602(2) .1050(10) Uani ? ?
C5 .4105(3) .2484(3) .7660(2) .1050(10) Uani ? ?
C6 .2608(3) .2476(2) .7179(2) .0868(9) Uani ? ?
C7 .0005(3) .1848(2) .7043(2) .0644(8) Uani ? ?
C8 -.0953(3) .2861(2) .7082(2) .0786(9) Uani ? ?
C9 -.2416(3) .2749(3) .6508(2) .0910(10) Uani ? ?
C10 -.2924(3) .1694(3) .5904(2) .0930(10) Uani ? ?
C11 -.1979(3) .0699(3) .5837(2) .0820(9) Uani ? ?
C12 -.0521(2) .0797(2) .6415(2) .0695(8) Uani ? ?
C13 .1168(3) .0677(2) .9148(2) .0674(8) Uani ? ?
C14 -.0413(3) .4019(2) .7749(2) .1210(10) Uani ? ?
C15 -.2508(3) -.0460(3) .5158(2) .1270(10) Uani ? ?
H1 .108(2) -.054(2) 1.016(2) .180(10) Uiso ? ?
H3 .4054 .0870 .9733 .1035 Uiso calc C3
H4 .5703 .1897 .8944 .1258 Uiso calc C4
H5 .4790 .2912 .7329 .1263 Uiso calc C5
H6 .2243 .2900 .6506 .1041 Uiso calc C6
H9 -.3109 .3446 .6535 .1094 Uiso calc C9
H10 -.3970 .1646 .5515 .1120 Uiso calc C10
H12 .0166 .0098 .6380 .0833 Uiso calc C12
H14A -.1218 .4646 .7659 .1449 Uiso calc C14
H14B .0419 .4410 .7547 .1449 Uiso calc C14
H14C -.0087 .3754 .8477 .1449 Uiso calc C14
H15A -.1739 -.0726 .4830 .1519 Uiso calc C15
H15B -.3412 -.0238 .4623 .1519 Uiso calc C15
H15C -.2716 -.1168 .5582 .1519 Uiso calc C15

loop_
_atom_site_aniso_label
_atom_site_aniso_U_11
_atom_site_aniso_U_22
_atom_site_aniso_U_33
_atom_site_aniso_U_12
_atom_site_aniso_U_13
_atom_site_aniso_U_23
O1 .0980(10) .0840(10) .0780(10) .0090(10) .0370(10) .0139(10)
O2 .0770(10) .1050(10) .0720(10) .0020(10) .0280(9) .0211(9)
C1 .083(2) .059(2) .0650(10) -.0140(10) .0350(10) -.0100(10)
C2 .071(2) .068(2) .0620(10) -.0130(10) .0240(10) -.0110(10)
C3 .085(2) .096(2) .078(2) -.013(2) .022(2) -.0110(10)
C4 .085(2) .118(3) .117(2) -.029(2) .037(2) -.030(2)
C5 .109(2) .103(2) .124(2) -.044(2) .067(2) -.025(2)
C6 .107(2) .080(2) .086(2) -.027(2) .047(2) -.0070(10)
C7 .084(2) .062(2) .0520(10) -.006(2) .0280(10) .0090(10)
C8 .109(2) .069(2) .069(2) .006(2) .044(2) .0120(10)
C9 .108(2) .088(2) .089(2) .027(2) .047(2) .033(2)
C10 .087(2) .112(2) .082(2) .010(2) .024(2) .030(2)
C11 .085(2) .089(2) .071(2) -.005(2) .019(2) .004(2)
C12 .072(2) .073(2) .0660(10) -.0020(10) .0220(10) .0040(10)
C13 .084(2) .068(2) .0490(10) -.008(2) .0170(10) -.0050(10)
C14 .177(3) .078(2) .126(2) .009(2) .073(2) -.016(2)
C15 .102(2) .145(3) .117(2) -.017(2) .001(2) -.029(2)

loop_
_atom_type_symbol
_atom_type_scat_dispersion_real
_atom_type_scat_dispersion_imag
_atom_type_scat_source
H 0 0 'Stewart, Davidson & Simpson (1965)'
C .003 .002 'Creagh & McAuley (1992)'
O .011 .006 'Creagh & McAuley (1992)'

loop_
_geom_angle_atom_site_label_1
_geom_angle_atom_site_label_2
_geom_angle_atom_site_label_3
_geom_angle
_geom_angle_publ_flag
C13 O1 H1 109.0(10) no
C2 C1 C6 117.7(2) no
C2 C1 C7 123.4(2) no
C6 C1 C7 118.9(2) no
C1 C2 C3 120.2(2) no
C1 C2 C13 121.4(2) yes
C3 C2 C13 118.4(2) yes
C2 C3 C4 120.9(2) no
C2 C3 H3 119.5 no
C4 C3 H3 119.5 no
C3 C4 C5 119.6(3) no
C3 C4 H4 120.2 no
C5 C4 H4 120.2 no
C4 C5 C6 120.2(2) no
C4 C5 H5 119.9 no
C6 C5 H5 119.9 no
C1 C6 C5 121.5(2) no
C1 C6 H6 119.3 no
C5 C6 H6 119.3 no
C1 C7 C8 121.9(2) no
C1 C7 C12 118.7(2) no
C8 C7 C12 119.3(2) no
C7 C8 C9 117.9(2) no
C7 C8 C14 120.6(3) no
C9 C8 C14 121.5(3) no
C8 C9 C10 122.0(3) no
C8 C9 H9 119.0 no
C10 C9 H9 119.0 no
C9 C10 C11 120.7(3) no
C9 C10 H10 119.7 no
C11 C10 H10 119.7 no
C10 C11 C12 117.6(2) no
C10 C11 C15 121.5(3) no
C12 C11 C15 120.8(3) no
C7 C12 C11 122.4(2) no
C7 C12 H12 118.8 no
C11 C12 H12 118.8 no
O1 C13 O2 122.9(2) yes
O1 C13 C2 114.7(2) no
O2 C13 C2 122.3(3) no
C8 C14 H14A 109.5 no
C8 C14 H14B 109.5 no
C8 C14 H14C 109.5 no
H14A C14 H14B 109.5 no
H14A C14 H14C 109.5 no
H14B C14 H14C 109.5 no
C11 C15 H15A 109.5 no
C11 C15 H15B 109.5 no
C11 C15 H15C 109.5 no
H15A C15 H15B 109.5 no
H15A C15 H15C 109.5 no
H15B C15 H15C 109.5 no

loop_
_geom_bond_atom_site_label_1
_geom_bond_atom_site_label_2
_geom_bond_site_symmetry_1
_geom_bond_site_symmetry_2
_geom_bond_distance
_geom_bond_publ_flag
O1 C13 ? ? 1.304(2) yes
O1 H1 ? ? .98(3) no
O2 C13 ? ? 1.236(2) yes
C1 C2 ? ? 1.400(2) no
C1 C6 ? ? 1.393(2) no
C1 C7 ? ? 1.492(3) yes
C2 C3 ? ? 1.387(3) no
C2 C13 ? ? 1.484(3) yes
C3 C4 ? ? 1.374(3) no
C3 H3 ? ? .980 no
C4 C5 ? ? 1.372(3) no
C4 H4 ? ? .980 no
C5 C6 ? ? 1.379(3) no
C5 H5 ? ? .980 no
C6 H6 ? ? .980 no
C7 C8 ? ? 1.394(3) no
C7 C12 ? ? 1.387(3) no
C8 C9 ? ? 1.386(3) no
C8 C14 ? ? 1.504(3) no
C9 C10 ? ? 1.371(3) no
C9 H9 ? ? .980 no
C10 C11 ? ? 1.381(3) no
C10 H10 ? ? .980 no
C11 C12 ? ? 1.382(3) no
C11 C15 ? ? 1.511(3) no
C12 H12 ? ? .980 no
C14 H14A ? ? .980 no
C14 H14B ? ? .980 no
C14 H14C ? ? .980 no
C15 H15A ? ? .980 no
C15 H15B ? ? .980 no
C15 H15C ? ? .980 no
